data_1556981
loop_
_publ_author_name
'Kataoka, K.'

_publ_section_title
;
 Oxide single crystals with high lithium-ion conductivity as solid
 electrolytes for all-solid-state lithium secondary battery applications
;
_journal_name_full 'Journal of the Ceramic Society of Japan'
_journal_page_first 7
_journal_page_last 18
_journal_paper_doi 10.2109/jcersj2.19094
_journal_volume 128
_journal_year 2020
_chemical_formula_sum 'La3 Li6.5 Nb0.5 O12 Zr1.5'
_chemical_name_common Li6.5La3Zr1.5Nb0.5O12
_space_group_IT_number 230
_space_group_name_Hall '-I 4bd 2c 3'
_space_group_name_H-M_alt 'I a -3 d'
_cell_angle_alpha 90
_cell_angle_beta 90
_cell_angle_gamma 90
_cell_formula_units_Z 8
_cell_length_a 12.9130(8)
_cell_length_b 12.9130(8)
_cell_length_c 12.9130(8)
_cell_volume 2153.2(2)
_cod_data_source_file Li6.5La3Zr1.5Nb0.5O12_N.cif
_cod_data_source_block Li6.5La3Zr1.5Nb0.5O12
_cod_original_formula_sum 'Li6.5 La3 Zr1.5 Nb0.5 O12'
_cod_database_code 1556981

loop_
_space_group_symop_id
_space_group_symop_operation_xyz
1 x,y,z
2 -x,-y,-z
3 -x+1/2,-y,z+1/2
4 x+1/2,y,-z+1/2
5 -x,y+1/2,-z+1/2
6 x,-y+1/2,z+1/2
7 x+1/2,-y+1/2,-z
8 -x+1/2,y+1/2,z
9 z,x,y
10 -z,-x,-y
11 z+1/2,-x+1/2,-y
12 -z+1/2,x+1/2,y
13 -z+1/2,-x,y+1/2
14 z+1/2,x,-y+1/2
15 -z,x+1/2,-y+1/2
16 z,-x+1/2,y+1/2
17 y,z,x
18 -y,-z,-x
19 -y,z+1/2,-x+1/2
20 y,-z+1/2,x+1/2
21 y+1/2,-z+1/2,-x
22 -y+1/2,z+1/2,x
23 -y+1/2,-z,x+1/2
24 y+1/2,z,-x+1/2
25 y+3/4,x+1/4,-z+1/4
26 -y+1/4,-x+3/4,z+3/4
27 -y+3/4,-x+3/4,-z+3/4
28 y+1/4,x+1/4,z+1/4
29 y+1/4,-x+1/4,z+3/4
30 -y+3/4,x+3/4,-z+1/4
31 -y+1/4,x+3/4,z+1/4
32 y+3/4,-x+1/4,-z+3/4
33 x+3/4,z+1/4,-y+1/4
34 -x+1/4,-z+3/4,y+3/4
35 -x+1/4,z+3/4,y+1/4
36 x+3/4,-z+1/4,-y+3/4
37 -x+3/4,-z+3/4,-y+3/4
38 x+1/4,z+1/4,y+1/4
39 x+1/4,-z+1/4,y+3/4
40 -x+3/4,z+3/4,-y+1/4
41 z+3/4,y+1/4,-x+1/4
42 -z+1/4,-y+3/4,x+3/4
43 z+1/4,-y+1/4,x+3/4
44 -z+3/4,y+3/4,-x+1/4
45 -z+1/4,y+3/4,x+1/4
46 z+3/4,-y+1/4,-x+3/4
47 -z+3/4,-y+3/4,-x+3/4
48 z+1/4,y+1/4,x+1/4
49 x+1/2,y+1/2,z+1/2
50 -x+1/2,-y+1/2,-z+1/2
51 -x,-y+1/2,z
52 x,y+1/2,-z
53 -x+1/2,y,-z
54 x+1/2,-y,z
55 x,-y,-z+1/2
56 -x,y,z+1/2
57 z+1/2,x+1/2,y+1/2
58 -z+1/2,-x+1/2,-y+1/2
59 z,-x,-y+1/2
60 -z,x,y+1/2
61 -z,-x+1/2,y
62 z,x+1/2,-y
63 -z+1/2,x,-y
64 z+1/2,-x,y
65 y+1/2,z+1/2,x+1/2
66 -y+1/2,-z+1/2,-x+1/2
67 -y+1/2,z,-x
68 y+1/2,-z,x
69 y,-z,-x+1/2
70 -y,z,x+1/2
71 -y,-z+1/2,x
72 y,z+1/2,-x
73 y+1/4,x+3/4,-z+3/4
74 -y+3/4,-x+1/4,z+1/4
75 -y+1/4,-x+1/4,-z+1/4
76 y+3/4,x+3/4,z+3/4
77 y+3/4,-x+3/4,z+1/4
78 -y+1/4,x+1/4,-z+3/4
79 -y+3/4,x+1/4,z+3/4
80 y+1/4,-x+3/4,-z+1/4
81 x+1/4,z+3/4,-y+3/4
82 -x+3/4,-z+1/4,y+1/4
83 -x+3/4,z+1/4,y+3/4
84 x+1/4,-z+3/4,-y+1/4
85 -x+1/4,-z+1/4,-y+1/4
86 x+3/4,z+3/4,y+3/4
87 x+3/4,-z+3/4,y+1/4
88 -x+1/4,z+1/4,-y+3/4
89 z+1/4,y+3/4,-x+3/4
90 -z+3/4,-y+1/4,x+1/4
91 z+3/4,-y+3/4,x+1/4
92 -z+1/4,y+1/4,-x+3/4
93 -z+3/4,y+1/4,x+3/4
94 z+1/4,-y+3/4,-x+1/4
95 -z+1/4,-y+1/4,-x+1/4
96 z+3/4,y+3/4,x+3/4

loop_
_atom_site_label
_atom_site_occupancy
_atom_site_fract_x
_atom_site_fract_y
_atom_site_fract_z
_atom_site_adp_type
_atom_site_U_iso_or_equiv
_atom_site_type_symbol
La 1.0 0.250000 0.125000 0.000000 Uiso 0.00409(17) La
ZrNb 0.75 0.000000 0.000000 0.000000 Uiso 0.00237(11) Zr
NbZr 0.25 0.000000 0.000000 0.000000 Uiso 0.00237(11) Nb
Li1 0.117(7) 0.759(6) 0.125(5) -0.019(8) Uiso 0.036(14) Li
Li2 0.419(9) 0.6542(5) 0.1724(5) 0.0617(5) Uiso 0.0169(18) Li
O 1.0 0.19626(6) 0.28129(6) 0.10137(6) Uiso 0.00741(18) O

loop_
_atom_site_aniso_label
_atom_site_aniso_U_11
_atom_site_aniso_U_22
_atom_site_aniso_U_33
_atom_site_aniso_U_12
_atom_site_aniso_U_13
_atom_site_aniso_U_23
La 0.0022(2) 0.0079(4) 0.0022(2) 0.0000 0.0014(3) 0.0000
ZrNb 0.0024(2) 0.0024(2) 0.0024(2) 0.0000(3) 0.0000(3) 0.0000(3)
NbZr 0.0024(2) 0.0024(2) 0.0024(2) 0.0000(3) 0.0000(3) 0.0000(3)
O 0.0075(3) 0.0093(3) 0.0054(3) 0.0011(3) -0.0001(3) 0.0011(3)
